data_4343096
loop_
_publ_author_name
'Kirik, Sergei D.'
'Zaitseva, Yulia N.'
'Leshok, Darya Yu'
'Samoilo, Alexandr S.'
'Dubinin, Petr S.'
'Yakimov, Igor S.'
'Simakov, Dmitry A.'
'Gusev, Alexandr O.'

_publ_section_title
;
 NaF-KF-AlF3 System: Phase Transition in K2NaAl3F12 Ternary Fluoride.
;
_journal_issue 12
_journal_name_full 'Inorganic chemistry'
_journal_page_first 5960
_journal_page_last 5969
_journal_paper_doi 10.1021/acs.inorgchem.5b00772
_journal_volume 54
_journal_year 2015
_chemical_formula_analytical 'Al3 F12 K2 Na'
_chemical_formula_moiety 'Al3 F12 K2 Na'
_chemical_formula_structural 'K2 Na Al3 F12'
_chemical_formula_sum 'Al3 F12 K2 Na'
_chemical_formula_weight 410.13
_chemical_melting_point 596
_chemical_name_systematic
;
Di-potassium sodium tri-aluminium dodeca-fluoride
;
_space_group_IT_number 62
_symmetry_cell_setting orthorhombic
_symmetry_space_group_name_Hall '-P 2n 2ac'
_symmetry_space_group_name_H-M 'P c m n'
_cell_angle_alpha 90.00000
_cell_angle_beta 90.00000
_cell_angle_gamma 90.00000
_cell_formula_units_Z 4
_cell_length_a 11.8793(8)
_cell_length_b 6.9711(4)
_cell_length_c 11.2531(6)
_cell_measurement_temperature 297
_cell_volume 931.89(10)
_computing_structure_refinement FULLPROF
_diffrn_ambient_temperature 297
_diffrn_detector_type PIXcel
_diffrn_measurement_device 'PANalytical XPert PRO'
_diffrn_measurement_device_type diffractometr
_diffrn_measurement_method '\q/2\q scan'
_diffrn_radiation_monochromator graphite
_diffrn_radiation_source 'X-ray Tube'
_diffrn_radiation_type 'Cu K\a'
_diffrn_radiation_wavelength 1.54184
_diffrn_source
;
;
_diffrn_source_target Cu
_exptl_absorpt_coefficient_mu 13.983
_exptl_crystal_density_diffrn 2.923
_exptl_crystal_F_000 784.0
_pd_char_colour colorless
_pd_instr_location ' ?'
_pd_meas_2theta_range_inc 0.013000
_pd_meas_2theta_range_max 100.98300
_pd_meas_2theta_range_min 3.00200
_pd_meas_number_of_points 7538
_pd_meas_scan_method step
_pd_proc_2theta_range_inc 0.013000
_pd_proc_2theta_range_max 101.0444
_pd_proc_2theta_range_min 3.0634
_pd_proc_ls_pref_orient_corr ' ?'
_pd_proc_ls_prof_R_factor 7.8858
_pd_proc_ls_prof_wR_expected 3.7776
_pd_proc_ls_prof_wR_factor 10.4133
_pd_proc_wavelength 1.540560
_pd_spec_mounting ' ?'
_refine_ls_goodness_of_fit_all 1.93
_refine_ls_number_parameters 35
_refine_ls_number_reflns 1130
_refine_ls_number_restraints 0
_refine_ls_R_I_factor 7.2946
_refine_ls_shift/su_max 0.10
_refine_ls_shift/su_mean 0.10
_cod_data_source_file ic5b00772_si_001.cif
_cod_data_source_block K2NaAl3F12(2)
_cod_depositor_comments
;
The following automatic conversions were performed:

'_symmetry_cell_setting' value 'Orthorhombic' changed to
'orthorhombic' according to
/usr/data/users/saulius/crontab/automatic-downloads/rss-feeds/ACS/lib/dictionaries/cif_core.dic
dictionary named 'cif_core.dic' version 2.4.2 from 2011-04-26.

Automatic conversion script
Id: cif_fix_values 3271 2015-04-21 07:52:19Z andrius 

 Adding full bibliography for 4343096.cif.
;
_cod_original_cell_volume 931.90(5)
_cod_database_code 4343096

loop_
_symmetry_equiv_pos_as_xyz
x,y,z
x+1/2,-y,-z+1/2
-x,y+1/2,-z
-x+1/2,-y+1/2,z+1/2
-x,-y,-z
-x+1/2,y,z+1/2
x,-y+1/2,z
x+1/2,y+1/2,-z+1/2

loop_
_atom_site_label
_atom_site_fract_x
_atom_site_fract_y
_atom_site_fract_z
_atom_site_U_iso_or_equiv
_atom_site_occupancy
_atom_site_adp_type
_atom_site_type_symbol
Al1 0.1689(6) 0.5045(6) 0.7543(8) 0.00000 1.00000 Uani Al
F2 0.0256(9) 0.5516(8) 0.8026(7) 0.02533 1.00000 Uiso F
F3 0.1993(7) 0.75000 0.7114(1) 0.02533 1.00000 Uiso F
F4 0.2180(7) 0.5438(2) 0.9046(9) 0.02533 1.00000 Uiso F
F5 0.1496(6) 0.25000 0.7907(3) 0.02533 1.00000 Uiso F
F6 0.1232(9) 0.4616(3) 0.6056(7) 0.02533 1.00000 Uiso F
F7 0.3100(2) 0.4247(7) 0.7101(9) 0.02533 1.00000 Uiso F
K1 0.1046(6) 0.75000 0.0580(4) 0.00000 1.00000 Uani K
K2 0.4253(5) 0.75000 0.9534(7) 0.00000 1.00000 Uani K
Na 0.2335(2) 0.25000 0.4801(3) 0.00000 1.00000 Uani Na
Al2 0.4248(8) 0.25000 0.6983(7) 0.00000 1.00000 Uani Al
F8 0.4206(9) 0.25000 0.8596(3) 0.02533 1.00000 Uiso F
F9 0.4206(9) 0.25000 0.5354(6) 0.02533 1.00000 Uiso F

loop_
_atom_site_aniso_label
_atom_site_aniso_U_11
_atom_site_aniso_U_22
_atom_site_aniso_U_33
_atom_site_aniso_U_12
_atom_site_aniso_U_13
_atom_site_aniso_U_23
_atom_site_aniso_type_symbol
Al1 0.03053 0.04367 0.01283 0.00000 0.00000 0.00000 Al
K1 0.03060 0.05527 0.06614 0.00000 0.00000 0.00000 K
K2 0.02752 0.01598 0.08314 0.00000 0.00000 0.00000 K
Na 0.01358 0.00955 0.06133 0.00000 0.00000 0.00000 Na
Al2 0.01616 0.03370 0.04600 0.00000 0.00000 0.00000 Al

loop_
_atom_type_symbol
_atom_type_scat_Cromer_Mann_a1
_atom_type_scat_Cromer_Mann_b1
_atom_type_scat_Cromer_Mann_a2
_atom_type_scat_Cromer_Mann_b2
_atom_type_scat_Cromer_Mann_a3
_atom_type_scat_Cromer_Mann_b3
_atom_type_scat_Cromer_Mann_a4
_atom_type_scat_Cromer_Mann_b4
_atom_type_scat_Cromer_Mann_c
_atom_type_scat_dispersion_real
_atom_type_scat_dispersion_imag
_atom_type_scat_source
al 6.42020 3.03870 1.90020 0.74260 1.59360 31.54720 1.96460 85.08860 1.11510 0.20400 0.24600 International_Tables_for_Crystallography_Vol.C(1991)_Tables_6.1.1.4_and_6.1.1.5
f 3.53920 10.28250 2.64120 4.29440 1.51700 0.26150 1.02430 26.14760 0.27760 0.06900 0.05300 International_Tables_for_Crystallography_Vol.C(1991)_Tables_6.1.1.4_and_6.1.1.5
k 8.21860 12.79490 7.43980 0.77480 1.05190 213.18700 0.86590 41.68410 1.42280 0.36500 1.06600 International_Tables_for_Crystallography_Vol.C(1991)_Tables_6.1.1.4_and_6.1.1.5
na 4.76260 3.28500 3.17360 8.84220 1.26740 0.31360 1.11280 129.42400 0.67600 0.12900 0.12400 International_Tables_for_Crystallography_Vol.C(1991)_Tables_6.1.1.4_and_6.1.1.5

loop_
_geom_angle_atom_site_label_1
_geom_angle_atom_site_label_2
_geom_angle_atom_site_label_3
_geom_angle
_geom_angle_site_symmetry_1
_geom_angle_site_symmetry_3
F6 Al1 F2 91.49(50) . .
F6 Al1 F3 88.21(50) . .
F6 Al1 F7 88.43(50) . .
F6 Al1 F5 90.51(50) . .
F3 Al1 F2 95.50(50) . .
F5 Al1 F2 89.49(50) . .
F7 Al1 F5 83.18(50) . .
F7 Al1 F3 91.82(50) . .
F7 Al1 F4 90.27(50) . .
F3 Al1 F4 92.43(50) . .
F4 Al1 F5 88.75(50) . .
F4 Al1 F2 89.72(50) . .
F9 Al2 F7 93.00(50) . .
F9 Al2 F7 93.00(50) . 7_555
F9 Al2 F2 90.65(50) . 8_546
F9 Al2 F2 90.65(50) . 2_566
F8 Al2 F2 91.40(50) . 8_546
F8 Al2 F2 91.40(50) . 2_566
F8 Al2 F7 84.67(50) . 7_555
F8 Al2 F7 84.67(50) . .
F7 Al2 F7 83.24(50) 7_555 .
F2 Al2 F2 98.20(50) 8_546 2_566
F2 Al2 F7 89.17(50) 8_546 7_555
F2 Al2 F7 89.17(50) 2_566 .

loop_
_geom_bond_atom_site_label_1
_geom_bond_atom_site_label_2
_geom_bond_distance
_geom_bond_site_symmetry_2
Al1 F2 1.817(10) .
Al1 F3 1.814(20) .
Al1 F4 1.810(10) .
Al1 F5 1.835(10) .
Al1 F6 1.784(20) .
Al1 F7 1.834(20) .
Al2 F2 1.829(10) 2_566
Al2 F7 1.834(10) .
Al2 F8 1.815(10) .
Al2 F7 1.834(20) 7_555
Al2 F2 1.829(10) 8_546
Al2 F9 1.834(10) .
Na F6 2.426 .
Na F9 2.309 .
Na F5 2.543 4_554
Na F8 2.279 4_554
Na F9 2.291 6_554
Na F4 2.291 6_554
K1 F4 2.619 1_554
K1 F3 2.898 4_564
K1 F9 2.425 2_465
K1 F4 2.619 7_564
K1 F7 3.017 6_554
K1 F7 3.017 4_564
K1 F2 3.046 3_556
K2 F6 2.855 8_556
K2 F4 2.904 7_565
K2 F4 2.904 .
K2 F6 2.855 2_566
K2 F6 2.703 4_565
K2 F6 2.703 6_555
K2 F8 2.787 3_657
